data_2013700
loop_
_publ_author_name
'Fern\'andez, Daniel'
'Vega, Daniel'
'Goeta, Andr\'es'

_publ_section_title
;
 Alendronate zwitterions bind to calcium cations arranged in columns
;
_journal_issue 12
_journal_name_full 'Acta Crystallographica Section C'
_journal_page_first m543
_journal_page_last m545
_journal_paper_doi 10.1107/S0108270103025599
_journal_volume 59
_journal_year 2003
_chemical_formula_iupac 'Ca 2+, 2C4 H12 N O7 P2 1-'
_chemical_formula_moiety 'Ca 2+, 2C4 H12 N O7 P2 1-'
_chemical_formula_sum 'C8 H24 Ca N2 O14 P4'
_chemical_formula_weight 536.26
_chemical_melting_point 507
_space_group_IT_number 15
_symmetry_cell_setting monoclinic
_symmetry_space_group_name_Hall '-C 2yc'
_symmetry_space_group_name_H-M 'C 1 2/c 1'
_audit_creation_method 'WinGX routine CIF_UPDATE'
_cell_angle_alpha 90
_cell_angle_beta 123.516(2)
_cell_angle_gamma 90
_cell_formula_units_Z 4
_cell_length_a 15.9236(7)
_cell_length_b 12.4044(6)
_cell_length_c 11.4378(5)
_cell_measurement_reflns_used 971
_cell_measurement_temperature 120(2)
_cell_measurement_theta_max 25.99
_cell_measurement_theta_min 3.86
_cell_volume 1883.59(15)
_computing_cell_refinement SMART-NT
_computing_data_collection 'SMART-NT (Bruker, 1998)'
_computing_data_reduction 'SAINT-NT (Bruker, 1998)'
_computing_molecular_graphics 'ZORTEP (Zsolnai & Pritzkow, 1995)'
_computing_publication_material 'PARST (Nardelli, 1995) and WinGX (Farrugia, 1999)'
_computing_structure_refinement 'SHELXL97 (Sheldrick, 1997)'
_computing_structure_solution 'SHELXS97 (Sheldrick, 1997)'
_diffrn_measured_fraction_theta_full 0.995
_diffrn_measured_fraction_theta_max 0.995
_diffrn_measurement_device_type 'Bruker SMART-6000 CCD Diffractometer'
_diffrn_measurement_method '\w scans'
_diffrn_radiation_type MoK\a
_diffrn_radiation_wavelength 0.71073
_diffrn_reflns_av_R_equivalents 0.0922
_diffrn_reflns_limit_h_max 21
_diffrn_reflns_limit_h_min -21
_diffrn_reflns_limit_k_max 16
_diffrn_reflns_limit_k_min -16
_diffrn_reflns_limit_l_max 15
_diffrn_reflns_limit_l_min -14
_diffrn_reflns_number 10660
_diffrn_reflns_theta_full 28.29
_diffrn_reflns_theta_max 28.29
_diffrn_reflns_theta_min 2.25
_diffrn_standards_decay_% 0
_diffrn_standards_number 0
_exptl_absorpt_coefficient_mu 0.75
_exptl_absorpt_correction_type none
_exptl_crystal_colour colorless
_exptl_crystal_density_diffrn 1.891
_exptl_crystal_density_meas ?
_exptl_crystal_density_method 'not measured'
_exptl_crystal_description prism
_exptl_crystal_F_000 1112
_exptl_crystal_size_max 0.26
_exptl_crystal_size_mid 0.1
_exptl_crystal_size_min 0.06
_refine_diff_density_max 0.691
_refine_diff_density_min -0.411
_refine_ls_extinction_method none
_refine_ls_goodness_of_fit_ref 1.224
_refine_ls_hydrogen_treatment mixed
_refine_ls_matrix_type full
_refine_ls_number_parameters 150
_refine_ls_number_reflns 2342
_refine_ls_number_restraints 3
_refine_ls_restrained_S_all 1.223
_refine_ls_R_factor_gt 0.0363
_refine_ls_shift/su_max 0.002
_refine_ls_structure_factor_coef Fsqd
_refine_ls_weighting_details 'calc w=1/[\s^2^(Fo^2^)+(0.0227P)^2^+3.8283P] where P=(Fo^2^+2Fc^2^)/3'
_refine_ls_weighting_scheme calc
_refine_ls_wR_factor_ref 0.0943
_reflns_number_gt 2172
_reflns_number_total 2342
_reflns_threshold_expression I>2\s(I)
_cod_data_source_file sq1139.cif
_cod_data_source_block I
_cod_depositor_comments
;
The following automatic conversions were performed:

'_exptl_crystal_density_meas' value 'not measured' was changed to '?'
- the value is perceived as not measured.

Automatic conversion script
Id: cif_fix_values 3008 2015-01-20 13:52:24Z robertas 
;
_cod_original_sg_symbol_H-M 'C 2/c'
_cod_database_code 2013700
_cod_database_fobs_code 2013700

loop_
_symmetry_equiv_pos_as_xyz
'x, y, z'
'-x, y, -z+1/2'
'x+1/2, y+1/2, z'
'-x+1/2, y+1/2, -z+1/2'
'-x, -y, -z'
'x, -y, z-1/2'
'-x+1/2, -y+1/2, -z'
'x+1/2, -y+1/2, z-1/2'

loop_
_atom_site_label
_atom_site_fract_x
_atom_site_fract_y
_atom_site_fract_z
_atom_site_U_iso_or_equiv
_atom_site_adp_type
_atom_site_calc_flag
_atom_site_refinement_flags
_atom_site_occupancy
_atom_site_disorder_assembly
_atom_site_disorder_group
_atom_site_type_symbol
C1 0.54392(14) 0.25618(16) 0.5572(2) 0.0098(4) Uani d . 1 . . C
C2 0.54499(15) 0.34024(17) 0.4600(2) 0.0121(4) Uani d . 1 . . C
H4 0.496 0.3954 0.4418 0.014 Uiso calc R 1 . . H
H5 0.522 0.3054 0.3713 0.014 Uiso calc R 1 . . H
C3 0.64553(15) 0.39656(18) 0.5102(2) 0.0149(4) Uani d . 1 . . C
H6 0.6689 0.4362 0.5961 0.018 Uiso calc R 1 . . H
H7 0.6963 0.3438 0.5283 0.018 Uiso calc R 1 . . H
C4 0.62697(15) 0.47291(16) 0.3948(2) 0.0120(4) Uani d . 1 . . C
H8 0.6131 0.4314 0.3141 0.014 Uiso calc R 1 . . H
H9 0.5682 0.5168 0.3664 0.014 Uiso calc R 1 . . H
N1 0.71552(14) 0.54470(15) 0.4416(2) 0.0126(4) Uani d . 1 . . N
H10 0.773(2) 0.502(2) 0.488(3) 0.019 Uiso d . 1 . . H
H11 0.719(2) 0.593(2) 0.506(3) 0.019 Uiso d . 1 . . H
H12 0.705(2) 0.585(2) 0.371(3) 0.019 Uiso d . 1 . . H
O1 0.60021(10) 0.05395(11) 0.66310(15) 0.0111(3) Uani d . 1 . . O
O2 0.73184(10) 0.16826(12) 0.66120(16) 0.0110(3) Uani d D 1 . . O
H2 0.758(2) 0.174(2) 0.749(2) 0.017 Uiso d D 1 . . H
O3 0.59420(10) 0.09197(12) 0.43869(16) 0.0120(3) Uani d . 1 . . O
O4 0.37078(11) 0.14759(12) 0.35534(16) 0.0128(3) Uani d D 1 . . O
H3 0.389(2) 0.0848(19) 0.365(3) 0.019 Uiso d D 1 . . H
O5 0.40754(10) 0.16621(12) 0.60275(16) 0.0120(3) Uani d . 1 . . O
O6 0.34660(10) 0.32321(11) 0.43060(16) 0.0111(3) Uani d . 1 . . O
O7 0.58685(11) 0.30474(12) 0.69445(16) 0.0121(3) Uani d D 1 . . O
H1 0.580(2) 0.258(2) 0.744(3) 0.018 Uiso d D 1 . . H
P1 0.61831(4) 0.13384(4) 0.57788(6) 0.00802(13) Uani d . 1 . . P
P2 0.40982(4) 0.22187(4) 0.48696(5) 0.00784(13) Uani d . 1 . . P
Ca 0.5 0.02131(4) 0.75 0.00837(14) Uani d S 1 . . Ca

loop_
_atom_site_aniso_label
_atom_site_aniso_U_11
_atom_site_aniso_U_22
_atom_site_aniso_U_33
_atom_site_aniso_U_12
_atom_site_aniso_U_13
_atom_site_aniso_U_23
C1 0.0101(8) 0.0087(8) 0.0109(10) -0.0004(7) 0.0060(7) -0.0010(7)
C2 0.0123(9) 0.0130(9) 0.0110(10) -0.0006(7) 0.0065(8) 0.0016(8)
C3 0.0123(9) 0.0145(10) 0.0174(11) -0.0004(8) 0.0079(8) 0.0038(8)
C4 0.0083(8) 0.0115(9) 0.0149(10) -0.0022(7) 0.0056(8) -0.0015(7)
N1 0.0128(8) 0.0111(8) 0.0151(9) -0.0014(7) 0.0084(7) -0.0016(7)
O1 0.0119(6) 0.0097(6) 0.0133(7) 0.0008(5) 0.0080(6) 0.0008(6)
O2 0.0078(6) 0.0142(7) 0.0092(7) -0.0014(5) 0.0036(6) -0.0020(6)
O3 0.0110(6) 0.0141(7) 0.0105(7) -0.0016(5) 0.0056(6) -0.0023(6)
O4 0.0148(7) 0.0091(7) 0.0102(7) 0.0017(5) 0.0041(6) -0.0021(5)
O5 0.0100(6) 0.0137(7) 0.0123(7) 0.0012(5) 0.0062(6) 0.0023(6)
O6 0.0101(6) 0.0109(7) 0.0106(7) 0.0022(5) 0.0047(6) 0.0010(5)
O7 0.0154(7) 0.0116(7) 0.0102(7) -0.0025(6) 0.0076(6) -0.0024(6)
P1 0.0068(2) 0.0076(2) 0.0089(3) -0.00032(17) 0.00385(19) -0.00065(17)
P2 0.0068(2) 0.0077(2) 0.0080(3) 0.00051(17) 0.00346(19) 0.00030(17)
Ca 0.0079(2) 0.0095(3) 0.0065(3) 0 0.0032(2) 0

loop_
_atom_type_symbol
_atom_type_description
_atom_type_scat_dispersion_real
_atom_type_scat_dispersion_imag
_atom_type_scat_source
C C 0.0033 0.0016 'International Tables Vol C Tables 4.2.6.8 and 6.1.1.4'
H H 0 0 'International Tables Vol C Tables 4.2.6.8 and 6.1.1.4'
Ca Ca 0.2262 0.3064 'International Tables Vol C Tables 4.2.6.8 and 6.1.1.4'
N N 0.0061 0.0033 'International Tables Vol C Tables 4.2.6.8 and 6.1.1.4'
O O 0.0106 0.006 'International Tables Vol C Tables 4.2.6.8 and 6.1.1.4'
P P 0.1023 0.0942 'International Tables Vol C Tables 4.2.6.8 and 6.1.1.4'

loop_
_geom_angle_atom_site_label_1
_geom_angle_atom_site_label_2
_geom_angle_atom_site_label_3
_geom_angle_site_symmetry_1
_geom_angle_site_symmetry_3
_geom_angle
_geom_angle_publ_flag
O7 C1 C2 . . 108.36(16) ?
O7 C1 P1 . . 108.33(13) ?
C2 C1 P1 . . 112.77(14) ?
O7 C1 P2 . . 107.64(13) ?
C2 C1 P2 . . 108.14(13) ?
P1 C1 P2 . . 111.44(10) ?
C1 C2 C3 . . 117.70(17) ?
C1 C2 H4 . . 107.9 ?
C3 C2 H4 . . 107.9 ?
C1 C2 H5 . . 107.9 ?
C3 C2 H5 . . 107.9 ?
H4 C2 H5 . . 107.2 ?
C4 C3 C2 . . 107.25(17) ?
C4 C3 H6 . . 110.3 ?
C2 C3 H6 . . 110.3 ?
C4 C3 H7 . . 110.3 ?
C2 C3 H7 . . 110.3 ?
H6 C3 H7 . . 108.5 ?
N1 C4 C3 . . 111.63(17) ?
N1 C4 H8 . . 109.3 ?
C3 C4 H8 . . 109.3 ?
N1 C4 H9 . . 109.3 ?
C3 C4 H9 . . 109.3 ?
H8 C4 H9 . . 108 ?
C4 N1 H10 . . 107.7(18) ?
C4 N1 H11 . . 107.0(18) ?
H10 N1 H11 . . 108(3) ?
C4 N1 H12 . . 110.0(19) ?
H10 N1 H12 . . 118(3) ?
H11 N1 H12 . . 105(3) ?
P1 O1 Ca . . 143.11(9) ?
P1 O2 H2 . . 113.2(19) ?
P1 O3 Ca . 5_656 148.55(9) ?
P2 O4 H3 . . 121(2) ?
P2 O5 Ca . . 132.08(9) ?
C1 O7 H1 . . 106(2) ?
O3 P1 O1 . . 115.02(9) y
O3 P1 O2 . . 105.75(8) y
O1 P1 O2 . . 110.49(8) y
O3 P1 C1 . . 111.95(9) y
O1 P1 C1 . . 106.26(9) y
O2 P1 C1 . . 107.16(9) y
O5 P2 O6 . . 114.85(9) y
O5 P2 O4 . . 112.55(9) y
O6 P2 O4 . . 105.11(8) y
O5 P2 C1 . . 107.58(9) y
O6 P2 C1 . . 109.10(9) y
O4 P2 C1 . . 107.40(9) y
O3 Ca O3 5_656 6_556 104.83(8) ?
O3 Ca O1 5_656 . 87.22(5) ?
O3 Ca O1 6_556 . 105.08(5) ?
O3 Ca O1 5_656 2_656 105.08(5) ?
O3 Ca O1 6_556 2_656 87.22(5) ?
O1 Ca O1 . 2_656 160.02(7) ?
O3 Ca O5 5_656 2_656 165.10(6) ?
O3 Ca O5 6_556 2_656 88.22(5) ?
O1 Ca O5 . 2_656 82.37(5) ?
O1 Ca O5 2_656 2_656 82.35(5) ?
O3 Ca O5 5_656 . 88.22(5) ?
O3 Ca O5 6_556 . 165.10(6) ?
O1 Ca O5 . . 82.35(5) ?
O1 Ca O5 2_656 . 82.37(5) ?
O5 Ca O5 2_656 . 79.89(8) ?

loop_
_geom_bond_atom_site_label_1
_geom_bond_atom_site_label_2
_geom_bond_site_symmetry_2
_geom_bond_distance
_geom_bond_publ_flag
C1 O7 . 1.453(2) ?
C1 C2 . 1.531(3) ?
C1 P1 . 1.858(2) y
C1 P2 . 1.869(2) y
C2 C3 . 1.538(3) ?
C2 H4 . 0.97 ?
C2 H5 . 0.97 ?
C3 C4 . 1.516(3) ?
C3 H6 . 0.97 ?
C3 H7 . 0.97 ?
C4 N1 . 1.495(3) ?
C4 H8 . 0.97 ?
C4 H9 . 0.97 ?
N1 H10 . 0.93(3) ?
N1 H11 . 0.92(3) ?
N1 H12 . 0.88(3) ?
O1 P1 . 1.5250(15) y
O2 P1 . 1.5672(14) y
O2 H2 . 0.85(2) ?
O3 P1 . 1.5089(16) y
O3 Ca 5_656 2.3037(15) ?
O4 P2 . 1.5710(16) y
O4 H3 . 0.82(2) ?
O5 P2 . 1.5116(16) y
O6 P2 . 1.5141(15) y
O7 H1 . 0.86(2) ?
Ca O1 . 2.3344(15) y
Ca O5 . 2.3444(15) y
Ca O3 5_656 2.3037(15) y
Ca O3 6_556 2.3037(15) ?
Ca O1 2_656 2.3344(15) ?
Ca O5 2_656 2.3444(15) ?

loop_
_geom_hbond_atom_site_label_D
_geom_hbond_atom_site_label_H
_geom_hbond_atom_site_label_A
_geom_hbond_site_symmetry_A
_geom_hbond_distance_DH
_geom_hbond_distance_HA
_geom_hbond_distance_DA
_geom_hbond_angle_DHA
N1 H10 O3 7_656 0.93(3) 2.13(3) 3.057(2) 170(3)
N1 H11 O6 5_666 0.92(3) 1.88(3) 2.720(2) 150(2)
N1 H12 O7 6_565 0.88(3) 2.30(3) 3.046(2) 143(2)
O7 H1 O5 2_656 0.86(2) 2.01(2) 2.848(2) 167(3)
O2 H2 O6 8_556 0.85(2) 1.76(2) 2.574(2) 162(3)
O4 H3 O1 5_656 0.82(2) 1.78(2) 2.572(2) 164(3)
O7 H1 O5 . 0.86(2) 2.56(3) 2.983(2) 112(2)

loop_
_geom_torsion_atom_site_label_1
_geom_torsion_atom_site_label_2
_geom_torsion_atom_site_label_3
_geom_torsion_atom_site_label_4
_geom_torsion_site_symmetry_1
_geom_torsion_site_symmetry_4
_geom_torsion
_geom_torsion_publ_flag
O7 C1 C2 C3 . . 52.6(2) ?
P1 C1 C2 C3 . . -67.3(2) ?
P2 C1 C2 C3 . . 169.04(16) ?
C1 C2 C3 C4 . . 178.61(18) ?
C2 C3 C4 N1 . . 170.91(17) ?
Ca O3 P1 O1 5_656 . 29.0(2) ?
Ca O3 P1 O2 5_656 . 151.21(16) ?
Ca O3 P1 C1 5_656 . -92.42(18) ?
Ca O1 P1 O3 . . -113.37(14) ?
Ca O1 P1 O2 . . 127.02(14) ?
Ca O1 P1 C1 . . 11.09(17) ?
O7 C1 P1 O3 . . -167.43(12) ?
C2 C1 P1 O3 . . -47.50(16) ?
P2 C1 P1 O3 . . 74.34(13) y
O7 C1 P1 O1 . . 66.23(14) ?
C2 C1 P1 O1 . . -173.84(13) ?
P2 C1 P1 O1 . . -52.00(12) y
O7 C1 P1 O2 . . -51.92(15) ?
C2 C1 P1 O2 . . 68.01(15) ?
P2 C1 P1 O2 . . -170.15(10) y
Ca O5 P2 O6 . . -171.98(10) ?
Ca O5 P2 O4 . . 67.80(13) ?
Ca O5 P2 C1 . . -50.31(13) ?
O7 C1 P2 O5 . . -46.57(15) ?
C2 C1 P2 O5 . . -163.44(14) ?
P1 C1 P2 O5 . . 72.07(12) y
O7 C1 P2 O6 . . 78.61(14) ?
C2 C1 P2 O6 . . -38.26(16) ?
P1 C1 P2 O6 . . -162.74(10) y
O7 C1 P2 O4 . . -167.96(12) ?
C2 C1 P2 O4 . . 75.17(15) ?
P1 C1 P2 O4 . . -49.31(13) y
P1 O1 Ca O3 . 5_656 98.77(15) ?
P1 O1 Ca O3 . 6_556 -156.62(14) ?
P1 O1 Ca O5 . 2_656 -70.55(15) ?
P1 O1 Ca O5 . . 10.20(14) ?
P2 O5 Ca O3 . 5_656 -74.11(12) ?
P2 O5 Ca O3 . 6_556 134.39(18) ?
P2 O5 Ca O1 . . 13.33(11) ?
P2 O5 Ca O1 . 2_656 -179.58(12) ?
P2 O5 Ca O5 . 2_656 96.88(12) ?
